data_7227577
loop_
_publ_author_name
'August Ridenour, J.'
'Carter, Korey P.'
'Cahill, Christopher L.'

_publ_section_title
;
 RE-p-halobenzoic acid--terpyridine complexes, part III: structural and
 supramolecular trends in a series of p-iodobenzoic acid rare-earth hybrid
 materials
;
_journal_issue 8
_journal_name_full CrystEngComm
_journal_page_first 1190
_journal_paper_doi 10.1039/C6CE02356H
_journal_volume 19
_journal_year 2017
_chemical_formula_sum 'C72 H50 Eu2 I6 N6 O14'
_chemical_formula_weight 2288.50
_space_group_crystal_system triclinic
_space_group_IT_number 2
_space_group_name_Hall '-P 1'
_space_group_name_H-M_alt 'P -1'
_symmetry_cell_setting triclinic
_symmetry_Int_Tables_number 2
_symmetry_space_group_name_Hall '-P 1'
_symmetry_space_group_name_H-M 'P -1'
_atom_sites_solution_hydrogens mixed
_audit_creation_method SHELXL-2014/7
_audit_update_record
;
2016-11-03 deposited with the CCDC.
2017-01-30 downloaded from the CCDC.
;
_cell_angle_alpha 69.119(2)
_cell_angle_beta 88.6990(10)
_cell_angle_gamma 72.8400(10)
_cell_formula_units_Z 1
_cell_length_a 11.1901(6)
_cell_length_b 12.8834(6)
_cell_length_c 14.5070(7)
_cell_measurement_reflns_used 25187
_cell_measurement_temperature 293(2)
_cell_measurement_theta_max 56.140
_cell_measurement_theta_min 4.350
_cell_volume 1859.10(16)
_computing_cell_refinement 'SAINT, Bruker-AXS'
_computing_data_collection 'APEX, Bruker-AXS'
_computing_data_reduction 'SAINT, Bruker-AXS'
_computing_molecular_graphics 'WinGX (Farrugia, 2012)'
_computing_publication_material 'Crystal Maker (Palmer, 2009)'
_computing_structure_refinement 'SHELXL-2014/7 (Sheldrick, 2014)'
_computing_structure_solution 'Superflip (Chapuis, 2007)'
_diffrn_ambient_temperature 293(2)
_diffrn_measured_fraction_theta_full 1.000
_diffrn_measured_fraction_theta_max 0.994
_diffrn_measurement_device_type 'Bruker SMART APEXII'
_diffrn_measurement_method 'omega scans'
_diffrn_radiation_probe x-ray
_diffrn_radiation_type MoK\a
_diffrn_radiation_wavelength 0.71073
_diffrn_reflns_av_R_equivalents 0.0205
_diffrn_reflns_av_unetI/netI 0.0211
_diffrn_reflns_Laue_measured_fraction_full 1.000
_diffrn_reflns_Laue_measured_fraction_max 0.994
_diffrn_reflns_limit_h_max 14
_diffrn_reflns_limit_h_min -14
_diffrn_reflns_limit_k_max 17
_diffrn_reflns_limit_k_min -17
_diffrn_reflns_limit_l_max 19
_diffrn_reflns_limit_l_min -19
_diffrn_reflns_number 25156
_diffrn_reflns_point_group_measured_fraction_full 1.000
_diffrn_reflns_point_group_measured_fraction_max 0.994
_diffrn_reflns_theta_full 25.500
_diffrn_reflns_theta_max 28.115
_diffrn_reflns_theta_min 1.509
_diffrn_source 'fine-focused sealed tube'
_diffrn_source_type Siemens
_exptl_absorpt_coefficient_mu 4.228
_exptl_absorpt_correction_T_max 0.7456
_exptl_absorpt_correction_T_min 0.6337
_exptl_absorpt_correction_type multi-scan
_exptl_absorpt_process_details 'SADABS, G. Sheldrick (2015)'
_exptl_crystal_colour Colorless
_exptl_crystal_density_diffrn 2.044
_exptl_crystal_description Plate
_exptl_crystal_F_000 1080
_exptl_crystal_recrystallization_method Hydrothermal
_exptl_crystal_size_max 0.496
_exptl_crystal_size_mid 0.362
_exptl_crystal_size_min 0.272
_refine_diff_density_max 1.750
_refine_diff_density_min -2.329
_refine_diff_density_rms 0.111
_refine_ls_extinction_method none
_refine_ls_goodness_of_fit_ref 1.033
_refine_ls_hydrogen_treatment mixed
_refine_ls_matrix_type full
_refine_ls_number_parameters 469
_refine_ls_number_reflns 9002
_refine_ls_number_restraints 2
_refine_ls_restrained_S_all 1.033
_refine_ls_R_factor_all 0.0397
_refine_ls_R_factor_gt 0.0351
_refine_ls_shift/su_max 0.001
_refine_ls_shift/su_mean 0.000
_refine_ls_structure_factor_coef Fsqd
_refine_ls_weighting_details 'w=1/[\s^2^(Fo^2^)+(0.0520P)^2^+3.4621P] where P=(Fo^2^+2Fc^2^)/3'
_refine_ls_weighting_scheme calc
_refine_ls_wR_factor_gt 0.0939
_refine_ls_wR_factor_ref 0.0984
_reflns_Friedel_coverage 0.000
_reflns_number_gt 8072
_reflns_number_total 9002
_reflns_threshold_expression 'I > 2\s(I)'
_cod_data_source_file c6ce02356h2.cif
_cod_data_source_block Complex_6
_cod_depositor_comments 'Adding full bibliography for 7227558--7227578.cif.'
_cod_database_code 7227577
_shelx_space_group_comment
;
The symmetry employed for this shelxl refinement is uniquely defined
by the following loop, which should always be used as a source of
symmetry information in preference to the above space-group names.
They are only intended as comments.
;
_shelx_estimated_absorpt_t_min 0.228
_shelx_estimated_absorpt_t_max 0.393

loop_
_space_group_symop_operation_xyz
'x, y, z'
'-x, -y, -z'

loop_
_atom_site_label
_atom_site_type_symbol
_atom_site_fract_x
_atom_site_fract_y
_atom_site_fract_z
_atom_site_U_iso_or_equiv
_atom_site_adp_type
_atom_site_occupancy
_atom_site_site_symmetry_order
_atom_site_calc_flag
_atom_site_refinement_flags_posn
_atom_site_refinement_flags_adp
_atom_site_refinement_flags_occupancy
_atom_site_disorder_assembly
_atom_site_disorder_group
C15 C -0.0934(4) 0.7655(4) -0.1300(4) 0.0503(10) Uani 1 1 d . . . . .
H15 H -0.1284 0.8386 -0.1258 0.060 Uiso 1 1 calc R U . . .
C14 C -0.1627(4) 0.7289(4) -0.1824(4) 0.0527(10) Uani 1 1 d . . . . .
H14 H -0.2424 0.7760 -0.2126 0.063 Uiso 1 1 calc R U . . .
C13 C -0.1111(5) 0.6207(4) -0.1889(3) 0.0548(11) Uani 1 1 d . . . . .
H13 H -0.1550 0.5933 -0.2239 0.066 Uiso 1 1 calc R U . . .
C12 C 0.0062(5) 0.5547(4) -0.1429(3) 0.0512(10) Uani 1 1 d . . . . .
H12 H 0.0422 0.4813 -0.1461 0.061 Uiso 1 1 calc R U . . .
C11 C 0.0722(4) 0.5960(3) -0.0917(3) 0.0391(8) Uani 1 1 d . . . . .
C10 C 0.1963(4) 0.5250(3) -0.0382(3) 0.0416(8) Uani 1 1 d . . . . .
C9 C 0.2583(5) 0.4155(4) -0.0425(4) 0.0557(11) Uani 1 1 d . . . . .
H9 H 0.2233 0.3869 -0.0821 0.067 Uiso 1 1 calc R U . . .
C8 C 0.3731(6) 0.3499(4) 0.0131(4) 0.0703(15) Uani 1 1 d . . . . .
H8 H 0.4165 0.2777 0.0100 0.084 Uiso 1 1 calc R U . . .
C7 C 0.4214(5) 0.3925(4) 0.0721(4) 0.0569(11) Uani 1 1 d . . . . .
H7 H 0.4974 0.3491 0.1105 0.068 Uiso 1 1 calc R U . . .
C6 C 0.3557(4) 0.5019(3) 0.0744(3) 0.0447(9) Uani 1 1 d . . . . .
C5 C 0.4068(4) 0.5528(4) 0.1345(3) 0.0500(10) Uani 1 1 d . . . . .
C4 C 0.5069(5) 0.4859(5) 0.2080(5) 0.0765(16) Uani 1 1 d . . . . .
H4 H 0.5416 0.4062 0.2223 0.092 Uiso 1 1 calc R U . . .
C3 C 0.5535(6) 0.5407(7) 0.2594(5) 0.092(2) Uani 1 1 d . . . . .
H3 H 0.6181 0.4976 0.3099 0.111 Uiso 1 1 calc R U . . .
C2 C 0.5038(6) 0.6574(7) 0.2351(5) 0.087(2) Uani 1 1 d . . . . .
H2 H 0.5367 0.6963 0.2661 0.105 Uiso 1 1 calc R U . . .
C1 C 0.4034(5) 0.7177(5) 0.1633(4) 0.0647(13) Uani 1 1 d . . . . .
H1 H 0.3682 0.7975 0.1483 0.078 Uiso 1 1 calc R U . . .
C16 C 0.3121(4) 0.8580(3) -0.1273(3) 0.0408(8) Uani 1 1 d . . . . .
C17 C 0.4006(4) 0.9017(3) -0.1980(3) 0.0413(8) Uani 1 1 d . . . . .
C18 C 0.4777(4) 0.9575(4) -0.1734(3) 0.0494(9) Uani 1 1 d . . . . .
H18 H 0.4712 0.9700 -0.1140 0.059 Uiso 1 1 calc R U . . .
C19 C 0.5638(4) 0.9945(4) -0.2369(4) 0.0554(11) Uani 1 1 d . . . . .
H19 H 0.6153 1.0312 -0.2201 0.067 Uiso 1 1 calc R U . . .
C20 C 0.5722(4) 0.9762(4) -0.3246(4) 0.0540(10) Uani 1 1 d . . . . .
C21 C 0.4974(5) 0.9205(5) -0.3506(4) 0.0584(11) Uani 1 1 d . . . . .
H21 H 0.5047 0.9080 -0.4100 0.070 Uiso 1 1 calc R U . . .
C22 C 0.4116(4) 0.8837(4) -0.2867(3) 0.0502(9) Uani 1 1 d . . . . .
H22 H 0.3609 0.8464 -0.3036 0.060 Uiso 1 1 calc R U . . .
C23 C -0.0157(4) 0.7102(3) 0.1631(3) 0.0408(8) Uani 1 1 d . . . . .
C24 C -0.0906(4) 0.6919(3) 0.2508(3) 0.0412(8) Uani 1 1 d . . . . .
C25 C -0.1932(4) 0.7814(4) 0.2561(4) 0.0523(10) Uani 1 1 d . . . . .
H25 H -0.2165 0.8531 0.2038 0.063 Uiso 1 1 calc R U . . .
C26 C -0.2608(5) 0.7656(5) 0.3378(4) 0.0624(12) Uani 1 1 d . . . . .
H26 H -0.3280 0.8267 0.3412 0.075 Uiso 1 1 calc R U . . .
C27 C -0.2280(5) 0.6584(5) 0.4144(4) 0.0611(12) Uani 1 1 d . . . . .
C28 C -0.1266(6) 0.5670(5) 0.4108(4) 0.0652(13) Uani 1 1 d . . . . .
H28 H -0.1052 0.4948 0.4625 0.078 Uiso 1 1 calc R U . . .
C29 C -0.0578(5) 0.5850(4) 0.3292(4) 0.0555(11) Uani 1 1 d . . . . .
H29 H 0.0112 0.5247 0.3268 0.067 Uiso 1 1 calc R U . . .
C30 C -0.0596(3) 1.0517(3) -0.1533(3) 0.0340(7) Uani 1 1 d . . . . .
C31 C -0.0642(3) 1.1037(3) -0.2645(3) 0.0360(7) Uani 1 1 d . . . . .
C32 C 0.0144(4) 1.0431(4) -0.3155(3) 0.0451(9) Uani 1 1 d . . . . .
H32 H 0.0726 0.9710 -0.2807 0.054 Uiso 1 1 calc R U . . .
C33 C 0.0072(5) 1.0890(4) -0.4183(3) 0.0538(10) Uani 1 1 d . . . . .
H33 H 0.0609 1.0486 -0.4525 0.065 Uiso 1 1 calc R U . . .
C34 C -0.0805(5) 1.1954(4) -0.4689(3) 0.0532(10) Uani 1 1 d . . . . .
C35 C -0.1563(5) 1.2589(4) -0.4194(3) 0.0553(11) Uani 1 1 d . . . . .
H35 H -0.2123 1.3322 -0.4542 0.066 Uiso 1 1 calc R U . . .
C36 C -0.1482(4) 1.2126(3) -0.3174(3) 0.0476(9) Uani 1 1 d . . . . .
H36 H -0.1998 1.2549 -0.2835 0.057 Uiso 1 1 calc R U . . .
N3 N 0.0212(3) 0.7019(3) -0.0851(3) 0.0412(7) Uani 1 1 d . . . . .
N2 N 0.2458(3) 0.5679(3) 0.0190(2) 0.0380(6) Uani 1 1 d . . . . .
N1 N 0.3547(3) 0.6671(3) 0.1146(3) 0.0479(8) Uani 1 1 d . . . . .
O1 O 0.2905(3) 0.8926(3) -0.0555(2) 0.0524(7) Uani 1 1 d . . . . .
O2 O 0.2639(3) 0.7862(2) -0.1382(2) 0.0438(6) Uani 1 1 d . . . . .
O3 O -0.0645(3) 0.7918(3) 0.0821(2) 0.0527(7) Uani 1 1 d . . . . .
O4 O 0.0964(3) 0.6462(2) 0.1711(2) 0.0459(6) Uani 1 1 d . . . . .
O6 O 0.0138(3) 0.9517(2) -0.1107(2) 0.0473(7) Uani 1 1 d . . . . .
O5 O 0.1328(3) 0.8883(2) 0.1110(2) 0.0436(6) Uani 1 1 d . . . . .
OW1 O -0.3127(5) 0.9211(5) -0.0054(4) 0.0915(15) Uani 1 1 d D . . . .
I1 I 0.70566(4) 1.02825(6) -0.41768(3) 0.09812(18) Uani 1 1 d . . . . .
I2 I -0.33138(6) 0.63063(6) 0.53846(4) 0.1142(2) Uani 1 1 d . . . . .
I3A I -0.1168(3) 1.2545(4) -0.6277(2) 0.0698(8) Uani 0.56(3) 1 d . . P A 1
I3B I -0.081(2) 1.2620(4) -0.6187(5) 0.101(2) Uani 0.44(3) 1 d . . P A 2
Eu1 Eu 0.14043(2) 0.78226(2) 0.00925(2) 0.03343(6) Uani 1 1 d . . . . .
HW1B H -0.243(3) 0.879(6) 0.021(5) 0.10(3) Uiso 1 1 d D . . . .
HW1A H -0.320(7) 0.984(3) -0.001(6) 0.10(3) Uiso 1 1 d D . . . .

loop_
_atom_site_aniso_label
_atom_site_aniso_U_11
_atom_site_aniso_U_22
_atom_site_aniso_U_33
_atom_site_aniso_U_23
_atom_site_aniso_U_13
_atom_site_aniso_U_12
C15 0.046(2) 0.040(2) 0.062(3) -0.0216(19) 0.0007(19) -0.0059(17)
C14 0.049(2) 0.057(3) 0.053(2) -0.019(2) 0.0004(19) -0.019(2)
C13 0.068(3) 0.061(3) 0.049(2) -0.026(2) 0.007(2) -0.032(2)
C12 0.069(3) 0.044(2) 0.052(2) -0.0277(19) 0.014(2) -0.021(2)
C11 0.051(2) 0.0304(16) 0.0380(18) -0.0153(14) 0.0149(15) -0.0137(15)
C10 0.049(2) 0.0304(17) 0.045(2) -0.0165(15) 0.0178(16) -0.0095(15)
C9 0.065(3) 0.038(2) 0.068(3) -0.029(2) 0.017(2) -0.0096(19)
C8 0.082(4) 0.029(2) 0.087(4) -0.024(2) 0.028(3) 0.003(2)
C7 0.051(2) 0.035(2) 0.068(3) -0.014(2) 0.009(2) 0.0048(17)
C6 0.0392(19) 0.0330(18) 0.048(2) -0.0067(16) 0.0106(16) -0.0021(15)
C5 0.040(2) 0.044(2) 0.053(2) -0.0116(18) 0.0052(17) -0.0021(17)
C4 0.062(3) 0.060(3) 0.079(4) -0.009(3) -0.018(3) 0.004(2)
C3 0.067(4) 0.098(5) 0.089(5) -0.031(4) -0.031(3) 0.005(3)
C2 0.065(3) 0.106(5) 0.090(4) -0.052(4) -0.022(3) -0.005(3)
C1 0.054(3) 0.069(3) 0.070(3) -0.035(3) -0.007(2) -0.005(2)
C16 0.0374(18) 0.0328(17) 0.045(2) -0.0122(15) 0.0038(15) -0.0024(14)
C17 0.0376(18) 0.0330(17) 0.046(2) -0.0125(15) 0.0035(15) -0.0034(14)
C18 0.049(2) 0.049(2) 0.052(2) -0.0217(19) 0.0027(18) -0.0132(18)
C19 0.051(2) 0.058(3) 0.062(3) -0.021(2) 0.001(2) -0.022(2)
C20 0.042(2) 0.062(3) 0.054(2) -0.013(2) 0.0046(18) -0.020(2)
C21 0.059(3) 0.074(3) 0.048(2) -0.024(2) 0.009(2) -0.026(2)
C22 0.052(2) 0.057(2) 0.049(2) -0.023(2) 0.0090(18) -0.022(2)
C23 0.048(2) 0.0347(17) 0.044(2) -0.0187(15) 0.0087(16) -0.0130(15)
C24 0.046(2) 0.0420(19) 0.0415(19) -0.0212(16) 0.0092(16) -0.0155(16)
C25 0.049(2) 0.048(2) 0.053(2) -0.0182(19) 0.0062(19) -0.0058(18)
C26 0.052(3) 0.066(3) 0.058(3) -0.024(2) 0.013(2) -0.001(2)
C27 0.059(3) 0.074(3) 0.054(3) -0.027(2) 0.021(2) -0.021(2)
C28 0.080(3) 0.054(3) 0.055(3) -0.015(2) 0.020(2) -0.019(2)
C29 0.066(3) 0.042(2) 0.053(2) -0.0168(19) 0.016(2) -0.010(2)
C30 0.0399(17) 0.0263(15) 0.0365(17) -0.0144(13) -0.0008(13) -0.0071(13)
C31 0.0425(18) 0.0292(16) 0.0376(17) -0.0152(14) 0.0033(14) -0.0092(14)
C32 0.043(2) 0.0413(19) 0.048(2) -0.0192(17) 0.0071(17) -0.0054(16)
C33 0.060(3) 0.054(2) 0.049(2) -0.025(2) 0.022(2) -0.012(2)
C34 0.073(3) 0.046(2) 0.040(2) -0.0121(17) 0.021(2) -0.023(2)
C35 0.077(3) 0.0335(19) 0.044(2) -0.0086(17) 0.006(2) -0.0074(19)
C36 0.061(2) 0.0340(18) 0.041(2) -0.0155(16) 0.0042(18) -0.0023(17)
N3 0.0420(16) 0.0327(15) 0.0506(18) -0.0200(14) 0.0055(14) -0.0080(13)
N2 0.0395(15) 0.0287(14) 0.0404(16) -0.0116(12) 0.0111(12) -0.0045(12)
N1 0.0399(17) 0.0455(18) 0.052(2) -0.0200(16) -0.0021(14) -0.0004(14)
O1 0.0607(18) 0.0538(17) 0.0542(17) -0.0306(15) 0.0176(14) -0.0219(14)
O2 0.0485(15) 0.0386(13) 0.0495(15) -0.0216(12) 0.0125(12) -0.0144(12)
O3 0.0443(15) 0.0594(18) 0.0427(15) -0.0129(14) 0.0052(12) -0.0063(13)
O4 0.0503(16) 0.0337(13) 0.0497(16) -0.0159(12) 0.0128(12) -0.0071(12)
O6 0.0575(17) 0.0310(13) 0.0423(14) -0.0127(11) -0.0052(12) 0.0022(12)
O5 0.0538(16) 0.0367(13) 0.0381(13) -0.0196(11) 0.0025(11) -0.0032(12)
OW1 0.069(3) 0.104(4) 0.110(4) -0.069(3) -0.022(3) -0.001(3)
I1 0.0771(3) 0.1599(5) 0.0706(3) -0.0286(3) 0.0219(2) -0.0733(3)
I2 0.1094(4) 0.1375(5) 0.0768(3) -0.0300(3) 0.0542(3) -0.0256(3)
I3A 0.0966(19) 0.0634(9) 0.0337(4) -0.0078(4) 0.0110(7) -0.0149(7)
I3B 0.182(6) 0.0682(8) 0.0398(11) -0.0125(8) 0.038(2) -0.030(2)
Eu1 0.03631(10) 0.02649(9) 0.03423(10) -0.01350(7) 0.00385(7) -0.00206(7)

loop_
_atom_type_symbol
_atom_type_description
_atom_type_scat_dispersion_real
_atom_type_scat_dispersion_imag
_atom_type_scat_source
C C 0.0033 0.0016 'International Tables Vol C Tables 4.2.6.8 and 6.1.1.4'
H H 0.0000 0.0000 'International Tables Vol C Tables 4.2.6.8 and 6.1.1.4'
N N 0.0061 0.0033 'International Tables Vol C Tables 4.2.6.8 and 6.1.1.4'
O O 0.0106 0.0060 'International Tables Vol C Tables 4.2.6.8 and 6.1.1.4'
I I -0.4742 1.8119 'International Tables Vol C Tables 4.2.6.8 and 6.1.1.4'
Eu Eu -0.1578 3.6682 'International Tables Vol C Tables 4.2.6.8 and 6.1.1.4'

loop_
_geom_angle_atom_site_label_1
_geom_angle_atom_site_label_2
_geom_angle_atom_site_label_3
_geom_angle
_geom_angle_site_symmetry_1
_geom_angle_site_symmetry_3
N3 C15 C14 123.5(4) . .
N3 C15 H15 118.2 . .
C14 C15 H15 118.2 . .
C15 C14 C13 118.4(4) . .
C15 C14 H14 120.8 . .
C13 C14 H14 120.8 . .
C12 C13 C14 118.5(4) . .
C12 C13 H13 120.8 . .
C14 C13 H13 120.8 . .
C13 C12 C11 120.8(4) . .
C13 C12 H12 119.6 . .
C11 C12 H12 119.6 . .
N3 C11 C12 120.7(4) . .
N3 C11 C10 117.4(3) . .
C12 C11 C10 121.9(4) . .
N2 C10 C9 121.3(4) . .
N2 C10 C11 117.0(3) . .
C9 C10 C11 121.7(4) . .
C8 C9 C10 119.1(5) . .
C8 C9 H9 120.4 . .
C10 C9 H9 120.4 . .
C7 C8 C9 119.4(4) . .
C7 C8 H8 120.3 . .
C9 C8 H8 120.3 . .
C8 C7 C6 119.3(4) . .
C8 C7 H7 120.3 . .
C6 C7 H7 120.3 . .
N2 C6 C7 122.0(4) . .
N2 C6 C5 116.9(3) . .
C7 C6 C5 121.0(4) . .
N1 C5 C4 121.0(5) . .
N1 C5 C6 116.9(4) . .
C4 C5 C6 122.0(4) . .
C3 C4 C5 118.9(6) . .
C3 C4 H4 120.5 . .
C5 C4 H4 120.5 . .
C2 C3 C4 119.3(5) . .
C2 C3 H3 120.3 . .
C4 C3 H3 120.3 . .
C3 C2 C1 118.7(6) . .
C3 C2 H2 120.6 . .
C1 C2 H2 120.6 . .
N1 C1 C2 123.3(5) . .
N1 C1 H1 118.3 . .
C2 C1 H1 118.3 . .
O2 C16 O1 121.7(4) . .
O2 C16 C17 120.1(4) . .
O1 C16 C17 118.2(4) . .
O2 C16 Eu1 61.8(2) . .
O1 C16 Eu1 59.9(2) . .
C17 C16 Eu1 177.9(3) . .
C22 C17 C18 119.0(4) . .
C22 C17 C16 120.9(4) . .
C18 C17 C16 120.1(4) . .
C19 C18 C17 120.6(4) . .
C19 C18 H18 119.7 . .
C17 C18 H18 119.7 . .
C20 C19 C18 119.3(4) . .
C20 C19 H19 120.4 . .
C18 C19 H19 120.4 . .
C19 C20 C21 121.4(4) . .
C19 C20 I1 118.8(3) . .
C21 C20 I1 119.7(4) . .
C20 C21 C22 119.0(4) . .
C20 C21 H21 120.5 . .
C22 C21 H21 120.5 . .
C17 C22 C21 120.8(4) . .
C17 C22 H22 119.6 . .
C21 C22 H22 119.6 . .
O3 C23 O4 120.6(4) . .
O3 C23 C24 119.4(4) . .
O4 C23 C24 120.0(4) . .
O3 C23 Eu1 60.3(2) . .
O4 C23 Eu1 61.6(2) . .
C24 C23 Eu1 167.4(3) . .
C29 C24 C25 118.8(4) . .
C29 C24 C23 120.3(4) . .
C25 C24 C23 120.9(4) . .
C26 C25 C24 121.0(4) . .
C26 C25 H25 119.5 . .
C24 C25 H25 119.5 . .
C25 C26 C27 119.5(4) . .
C25 C26 H26 120.3 . .
C27 C26 H26 120.3 . .
C26 C27 C28 120.8(4) . .
C26 C27 I2 120.4(4) . .
C28 C27 I2 118.9(4) . .
C29 C28 C27 119.1(5) . .
C29 C28 H28 120.5 . .
C27 C28 H28 120.5 . .
C28 C29 C24 120.8(4) . .
C28 C29 H29 119.6 . .
C24 C29 H29 119.6 . .
O6 C30 O5 125.2(3) . 2_575
O6 C30 C31 117.4(3) . .
O5 C30 C31 117.3(3) 2_575 .
C32 C31 C36 118.9(4) . .
C32 C31 C30 120.4(3) . .
C36 C31 C30 120.7(3) . .
C31 C32 C33 120.5(4) . .
C31 C32 H32 119.7 . .
C33 C32 H32 119.7 . .
C34 C33 C32 119.1(4) . .
C34 C33 H33 120.4 . .
C32 C33 H33 120.4 . .
C35 C34 C33 121.1(4) . .
C35 C34 I3B 121.1(4) . .
C33 C34 I3B 117.4(4) . .
C35 C34 I3A 118.5(4) . .
C33 C34 I3A 119.9(3) . .
C34 C35 C36 119.1(4) . .
C34 C35 H35 120.4 . .
C36 C35 H35 120.4 . .
C35 C36 C31 121.1(4) . .
C35 C36 H36 119.5 . .
C31 C36 H36 119.5 . .
C15 N3 C11 118.1(4) . .
C15 N3 Eu1 120.1(3) . .
C11 N3 Eu1 121.8(3) . .
C6 N2 C10 118.8(3) . .
C6 N2 Eu1 120.8(3) . .
C10 N2 Eu1 120.2(2) . .
C1 N1 C5 118.6(4) . .
C1 N1 Eu1 119.1(3) . .
C5 N1 Eu1 121.4(3) . .
C16 O1 Eu1 93.8(2) . .
C16 O2 Eu1 92.1(2) . .
C23 O3 Eu1 93.6(2) . .
C23 O4 Eu1 92.3(2) . .
C30 O6 Eu1 162.8(3) . .
C30 O5 Eu1 143.6(3) 2_575 .
HW1B OW1 HW1A 106(8) . .
O6 Eu1 O5 88.25(10) . .
O6 Eu1 O1 77.95(11) . .
O5 Eu1 O1 75.90(10) . .
O6 Eu1 O3 80.52(11) . .
O5 Eu1 O3 75.03(11) . .
O1 Eu1 O3 144.09(11) . .
O6 Eu1 O2 79.50(10) . .
O5 Eu1 O2 128.18(10) . .
O1 Eu1 O2 52.34(9) . .
O3 Eu1 O2 148.48(10) . .
O6 Eu1 O4 132.39(10) . .
O5 Eu1 O4 78.60(10) . .
O1 Eu1 O4 139.31(10) . .
O3 Eu1 O4 51.91(10) . .
O2 Eu1 O4 142.68(9) . .
O6 Eu1 N3 77.83(10) . .
O5 Eu1 N3 148.07(10) . .
O1 Eu1 N3 127.42(10) . .
O3 Eu1 N3 74.41(11) . .
O2 Eu1 N3 77.71(10) . .
O4 Eu1 N3 89.73(10) . .
O6 Eu1 N1 149.09(12) . .
O5 Eu1 N1 79.79(10) . .
O1 Eu1 N1 71.54(12) . .
O3 Eu1 N1 122.63(11) . .
O2 Eu1 N1 85.70(11) . .
O4 Eu1 N1 73.13(11) . .
N3 Eu1 N1 125.32(11) . .
O6 Eu1 N2 134.58(10) . .
O5 Eu1 N2 137.16(10) . .
O1 Eu1 N2 107.78(10) . .
O3 Eu1 N2 107.83(10) . .
O2 Eu1 N2 71.06(9) . .
O4 Eu1 N2 71.93(9) . .
N3 Eu1 N2 62.86(10) . .
N1 Eu1 N2 62.46(11) . .
O6 Eu1 C16 76.65(11) . .
O5 Eu1 C16 102.08(11) . .
O1 Eu1 C16 26.26(11) . .
O3 Eu1 C16 157.08(10) . .
O2 Eu1 C16 26.10(10) . .
O4 Eu1 C16 150.72(10) . .
N3 Eu1 C16 102.40(11) . .
N1 Eu1 C16 78.16(12) . .
N2 Eu1 C16 89.87(10) . .
O6 Eu1 C23 106.29(11) . .
O5 Eu1 C23 72.26(11) . .
O1 Eu1 C23 147.66(10) . .
O3 Eu1 C23 26.10(10) . .
O2 Eu1 C23 159.41(10) . .
O4 Eu1 C23 26.15(10) . .
N3 Eu1 C23 84.16(11) . .
N1 Eu1 C23 97.08(12) . .
N2 Eu1 C23 92.06(10) . .
C16 Eu1 C23 173.32(11) . .

loop_
_geom_bond_atom_site_label_1
_geom_bond_atom_site_label_2
_geom_bond_distance
_geom_bond_site_symmetry_2
C15 N3 1.334(5) .
C15 C14 1.378(6) .
C15 H15 0.9300 .
C14 C13 1.379(7) .
C14 H14 0.9300 .
C13 C12 1.367(7) .
C13 H13 0.9300 .
C12 C11 1.384(6) .
C12 H12 0.9300 .
C11 N3 1.353(5) .
C11 C10 1.470(6) .
C10 N2 1.353(5) .
C10 C9 1.400(5) .
C9 C8 1.391(8) .
C9 H9 0.9300 .
C8 C7 1.363(8) .
C8 H8 0.9300 .
C7 C6 1.396(6) .
C7 H7 0.9300 .
C6 N2 1.350(5) .
C6 C5 1.472(7) .
C5 N1 1.339(6) .
C5 C4 1.402(7) .
C4 C3 1.391(9) .
C4 H4 0.9300 .
C3 C2 1.353(10) .
C3 H3 0.9300 .
C2 C1 1.382(8) .
C2 H2 0.9300 .
C1 N1 1.333(6) .
C1 H1 0.9300 .
C16 O2 1.254(5) .
C16 O1 1.264(5) .
C16 C17 1.491(6) .
C16 Eu1 2.849(4) .
C17 C22 1.383(6) .
C17 C18 1.397(6) .
C18 C19 1.385(7) .
C18 H18 0.9300 .
C19 C20 1.370(7) .
C19 H19 0.9300 .
C20 C21 1.385(7) .
C20 I1 2.088(5) .
C21 C22 1.386(6) .
C21 H21 0.9300 .
C22 H22 0.9300 .
C23 O3 1.262(5) .
C23 O4 1.263(5) .
C23 C24 1.493(5) .
C23 Eu1 2.864(4) .
C24 C29 1.389(6) .
C24 C25 1.390(6) .
C25 C26 1.376(7) .
C25 H25 0.9300 .
C26 C27 1.380(8) .
C26 H26 0.9300 .
C27 C28 1.388(8) .
C27 I2 2.096(5) .
C28 C29 1.385(7) .
C28 H28 0.9300 .
C29 H29 0.9300 .
C30 O6 1.243(4) .
C30 O5 1.260(4) 2_575
C30 C31 1.506(5) .
C31 C32 1.381(5) .
C31 C36 1.388(5) .
C32 C33 1.389(6) .
C32 H32 0.9300 .
C33 C34 1.380(7) .
C33 H33 0.9300 .
C34 C35 1.374(6) .
C34 I3B 2.031(7) .
C34 I3A 2.159(5) .
C35 C36 1.377(6) .
C35 H35 0.9300 .
C36 H36 0.9300 .
N3 Eu1 2.575(3) .
N2 Eu1 2.616(3) .
N1 Eu1 2.595(3) .
O1 Eu1 2.471(3) .
O2 Eu1 2.514(3) .
O3 Eu1 2.491(3) .
O4 Eu1 2.520(3) .
O6 Eu1 2.320(3) .
O5 C30 1.260(4) 2_575
O5 Eu1 2.327(3) .
OW1 HW1B 0.819(10) .
OW1 HW1A 0.819(10) .
